data_4072622
loop_
_publ_author_name
'Voinov, Maxim A.'
'Shevelev, Tikhon G.'
'Rybalova, Tatyana V.'
'Gatilov, Yury V.'
'Pervukhina, Natalie V.'
'Burdukov, Aleksei B.'
'Grigor'ev, Igor A.'

_publ_section_title
;
 \a-Organoelement Nitrones:&#x00A0; Synthesis, Properties, and IR and13C
 NMR Spectral and X-ray Structural Characterization&#x2020;
;
_journal_issue 7
_journal_name_full Organometallics
_journal_page_first 1607
_journal_paper_doi 10.1021/om060883o
_journal_volume 26
_journal_year 2007
_chemical_formula_moiety 'C15 H21 N O3 S'
_chemical_formula_sum 'C15 H21 N O3 S'
_chemical_formula_weight 295.39
_chemical_melting_point 523
_chemical_name_systematic
; 
 2,2,4,4-Tetramethyl-5-(toluene-4-sulfonyl)-3,4-dihydro-2H-pyrrole 1-oxide 
;
_space_group_IT_number 14
_symmetry_cell_setting monoclinic
_symmetry_space_group_name_Hall '-P 2yn'
_symmetry_space_group_name_H-M 'P 1 21/n 1'
_atom_sites_solution_hydrogens geom
_atom_sites_solution_primary direct
_atom_sites_solution_secondary difmap
_audit_creation_method SHELXL-97
_cell_angle_alpha 90.00
_cell_angle_beta 92.128(15)
_cell_angle_gamma 90.00
_cell_formula_units_Z 4
_cell_length_a 6.5914(9)
_cell_length_b 27.895(4)
_cell_length_c 8.8022(12)
_cell_measurement_reflns_used 36
_cell_measurement_temperature 296(2)
_cell_measurement_theta_max 13.0
_cell_measurement_theta_min 12.2
_cell_volume 1617.3(4)
_computing_cell_refinement 'Bruker XSCANS'
_computing_data_collection 'Bruker XSCANS'
_computing_data_reduction 'Bruker SHELXTL'
_computing_structure_refinement 'SHELXL-97 (Sheldrick, 1997)'
_computing_structure_solution 'SHELXS-97 (Sheldrick, 1990)'
_diffrn_ambient_temperature 296(2)
_diffrn_measured_fraction_theta_full 0.989
_diffrn_measured_fraction_theta_max 0.989
_diffrn_measurement_device_type 'Bruker P4'
_diffrn_measurement_method '2\q/\w scans'
_diffrn_radiation_monochromator graphite
_diffrn_radiation_source 'sealed tube'
_diffrn_radiation_type MoK\a
_diffrn_radiation_wavelength 0.71073
_diffrn_reflns_av_R_equivalents 0.0150
_diffrn_reflns_av_sigmaI/netI 0.0302
_diffrn_reflns_limit_h_max 7
_diffrn_reflns_limit_h_min 0
_diffrn_reflns_limit_k_max 0
_diffrn_reflns_limit_k_min -33
_diffrn_reflns_limit_l_max 10
_diffrn_reflns_limit_l_min -10
_diffrn_reflns_number 3073
_diffrn_reflns_theta_full 25.00
_diffrn_reflns_theta_max 25.00
_diffrn_reflns_theta_min 2.43
_diffrn_standards_decay_% 3.0
_diffrn_standards_interval_count 97
_diffrn_standards_number 3
_exptl_absorpt_coefficient_mu 0.206
_exptl_absorpt_correction_T_max 0.9760
_exptl_absorpt_correction_T_min 0.9222
_exptl_absorpt_correction_type integration
_exptl_crystal_colour colorless
_exptl_crystal_density_diffrn 1.213
_exptl_crystal_density_method 'not measured'
_exptl_crystal_description 'elongated prism'
_exptl_crystal_F_000 632
_exptl_crystal_size_max 1.00
_exptl_crystal_size_mid 0.17
_exptl_crystal_size_min 0.17
_refine_diff_density_max 0.202
_refine_diff_density_min -0.379
_refine_diff_density_rms 0.063
_refine_ls_extinction_method none
_refine_ls_goodness_of_fit_ref 1.047
_refine_ls_hydrogen_treatment constr
_refine_ls_matrix_type full
_refine_ls_number_parameters 181
_refine_ls_number_reflns 2817
_refine_ls_number_restraints 0
_refine_ls_restrained_S_all 1.047
_refine_ls_R_factor_all 0.0593
_refine_ls_R_factor_gt 0.0494
_refine_ls_shift/su_max 0.004
_refine_ls_shift/su_mean 0.001
_refine_ls_structure_factor_coef Fsqd
_refine_ls_weighting_details 'calc w=1/[\s^2^(Fo^2^)+(0.0772P)^2^+0.5329P] where P=(Fo^2^+2Fc^2^)/3'
_refine_ls_weighting_scheme calc
_refine_ls_wR_factor_gt 0.1346
_refine_ls_wR_factor_ref 0.1436
_reflns_number_gt 2338
_reflns_number_total 2817
_reflns_threshold_expression >2sigma(I)
_cod_data_source_file om060883osi20060926_012442.cif
_cod_data_source_block compound_9i_Voinov
_cod_depositor_comments
;
The following automatic conversions were performed:
'_atom_site_symetry_multiplicity' tag replaced with
'_atom_site_symmetry_multiplicity'.

Automatic conversion script
Id: cif_correct_tags 1440 2010-10-19 06:21:57Z saulius 

The following automatic conversions were performed:

'_symmetry_cell_setting' value 'Monoclinic' changed to 'monoclinic'
according to /home/saulius/struct/CIF-dictionaries/cif_core.dic
dictionary named 'cif_core.dic' version 2.4.1 from 2010-06-29.

Automatic conversion script
Id: cif_fix_values 1715 2011-07-08 13:25:40Z adriana 
;
_cod_original_sg_symbol_H-M 'P 21/n'
_cod_database_code 4072622

loop_
_symmetry_equiv_pos_as_xyz
'x, y, z'
'-x+1/2, y+1/2, -z+1/2'
'-x, -y, -z'
'x-1/2, -y-1/2, z-1/2'

loop_
_atom_site_label
_atom_site_type_symbol
_atom_site_fract_x
_atom_site_fract_y
_atom_site_fract_z
_atom_site_U_iso_or_equiv
_atom_site_adp_type
_atom_site_occupancy
_atom_site_symmetry_multiplicity
_atom_site_calc_flag
_atom_site_refinement_flags
S1 S 0.55908(8) 0.158749(19) 0.01872(6) 0.0476(2) Uani 1 1 d .
O1 O 0.4147(4) 0.09173(6) -0.2255(2) 0.0828(6) Uani 1 1 d .
O2 O 0.3492(3) 0.15271(7) 0.0494(2) 0.0657(5) Uani 1 1 d .
O3 O 0.6644(3) 0.19944(6) 0.0821(2) 0.0699(5) Uani 1 1 d .
N1 N 0.5087(3) 0.12888(6) -0.2655(2) 0.0541(5) Uani 1 1 d .
C5 C 0.5855(3) 0.16240(7) -0.1793(2) 0.0465(5) Uani 1 1 d .
C4 C 0.6947(4) 0.20125(9) -0.2637(3) 0.0668(7) Uani 1 1 d .
C3 C 0.6477(7) 0.18501(15) -0.4295(4) 0.1187(15) Uani 1 1 d .
H3A H 0.5604 0.2084 -0.4804 0.142 Uiso 1 1 calc R
H3B H 0.7731 0.1832 -0.4835 0.142 Uiso 1 1 calc R
C2 C 0.5456(4) 0.13703(10) -0.4334(3) 0.0666(7) Uani 1 1 d .
C9 C 0.9212(5) 0.20142(12) -0.2226(4) 0.0905(10) Uani 1 1 d .
H9A H 0.9771 0.1704 -0.2425 0.136 Uiso 1 1 calc R
H9B H 0.9418 0.2090 -0.1168 0.136 Uiso 1 1 calc R
H9C H 0.9875 0.2250 -0.2827 0.136 Uiso 1 1 calc R
C8 C 0.6031(6) 0.25074(11) -0.2356(5) 0.1078(13) Uani 1 1 d .
H8A H 0.4606 0.2501 -0.2624 0.162 Uiso 1 1 calc R
H8B H 0.6690 0.2741 -0.2967 0.162 Uiso 1 1 calc R
H8C H 0.6221 0.2590 -0.1302 0.162 Uiso 1 1 calc R
C7 C 0.6800(9) 0.09727(17) -0.4834(4) 0.160(2) Uani 1 1 d .
H7A H 0.6066 0.0676 -0.4826 0.241 Uiso 1 1 calc R
H7B H 0.7969 0.0951 -0.4154 0.241 Uiso 1 1 calc R
H7C H 0.7229 0.1037 -0.5845 0.241 Uiso 1 1 calc R
C6 C 0.3433(6) 0.13757(18) -0.5161(4) 0.1146(13) Uani 1 1 d .
H6A H 0.2874 0.1058 -0.5179 0.172 Uiso 1 1 calc R
H6B H 0.3593 0.1485 -0.6184 0.172 Uiso 1 1 calc R
H6C H 0.2534 0.1588 -0.4652 0.172 Uiso 1 1 calc R
C10 C 0.6934(3) 0.10705(7) 0.0765(2) 0.0434(5) Uani 1 1 d .
C11 C 0.5926(3) 0.06387(8) 0.0920(2) 0.0512(5) Uani 1 1 d .
H11A H 0.4551 0.0615 0.0653 0.061 Uiso 1 1 calc R
C12 C 0.6974(4) 0.02452(8) 0.1471(3) 0.0598(6) Uani 1 1 d .
H12A H 0.6293 -0.0044 0.1583 0.072 Uiso 1 1 calc R
C13 C 0.9018(4) 0.02717(9) 0.1861(3) 0.0608(6) Uani 1 1 d .
C14 C 1.0004(4) 0.07090(10) 0.1678(3) 0.0660(7) Uani 1 1 d .
H14A H 1.1383 0.0732 0.1929 0.079 Uiso 1 1 calc R
C15 C 0.8989(3) 0.11060(9) 0.1136(3) 0.0570(6) Uani 1 1 d .
H15A H 0.9670 0.1395 0.1019 0.068 Uiso 1 1 calc R
C16 C 1.0166(6) -0.01585(11) 0.2482(4) 0.0911(10) Uani 1 1 d .
H16A H 0.9262 -0.0428 0.2529 0.137 Uiso 1 1 calc R
H16B H 1.0710 -0.0087 0.3483 0.137 Uiso 1 1 calc R
H16C H 1.1255 -0.0234 0.1828 0.137 Uiso 1 1 calc R

loop_
_atom_site_aniso_label
_atom_site_aniso_U_11
_atom_site_aniso_U_22
_atom_site_aniso_U_33
_atom_site_aniso_U_23
_atom_site_aniso_U_13
_atom_site_aniso_U_12
S1 0.0509(4) 0.0508(3) 0.0415(3) -0.0086(2) 0.0084(2) -0.0019(2)
O1 0.1353(18) 0.0635(11) 0.0488(9) 0.0043(8) -0.0089(10) -0.0451(11)
O2 0.0507(10) 0.0860(12) 0.0616(10) 0.0000(8) 0.0186(8) 0.0067(8)
O3 0.0825(13) 0.0557(10) 0.0710(11) -0.0248(8) -0.0057(9) -0.0031(8)
N1 0.0743(13) 0.0517(10) 0.0365(9) 0.0033(8) 0.0055(8) -0.0057(9)
C5 0.0517(12) 0.0448(11) 0.0431(11) 0.0026(9) 0.0050(9) -0.0055(9)
C4 0.0693(17) 0.0639(15) 0.0673(16) 0.0237(12) 0.0050(12) -0.0158(12)
C3 0.156(4) 0.139(3) 0.0620(19) 0.035(2) 0.009(2) -0.056(3)
C2 0.0931(19) 0.0734(16) 0.0336(11) 0.0074(11) 0.0066(11) 0.0139(14)
C9 0.0708(19) 0.103(2) 0.099(2) 0.0284(19) 0.0187(16) -0.0269(17)
C8 0.117(3) 0.0580(18) 0.148(4) 0.036(2) -0.005(2) -0.0031(17)
C7 0.264(6) 0.159(4) 0.061(2) 0.011(2) 0.045(3) 0.120(4)
C6 0.117(3) 0.173(4) 0.0525(17) 0.022(2) -0.0187(18) -0.015(3)
C10 0.0456(12) 0.0511(12) 0.0341(10) -0.0051(8) 0.0072(8) -0.0059(9)
C11 0.0510(13) 0.0574(13) 0.0452(11) -0.0042(10) 0.0019(9) -0.0140(10)
C12 0.0741(17) 0.0534(13) 0.0519(13) 0.0005(10) 0.0038(11) -0.0116(11)
C13 0.0715(17) 0.0620(14) 0.0491(13) -0.0006(11) 0.0070(11) 0.0088(12)
C14 0.0457(13) 0.0809(17) 0.0717(16) 0.0046(13) 0.0053(11) -0.0007(12)
C15 0.0473(13) 0.0607(14) 0.0634(14) 0.0020(11) 0.0071(10) -0.0096(11)
C16 0.107(3) 0.0787(19) 0.087(2) 0.0104(16) -0.0001(18) 0.0232(18)

loop_
_atom_type_symbol
_atom_type_description
_atom_type_scat_dispersion_real
_atom_type_scat_dispersion_imag
_atom_type_scat_source
C C 0.0033 0.0016 'International Tables Vol C Tables 4.2.6.8 and 6.1.1.4'
H H 0.0000 0.0000 'International Tables Vol C Tables 4.2.6.8 and 6.1.1.4'
N N 0.0061 0.0033 'International Tables Vol C Tables 4.2.6.8 and 6.1.1.4'
O O 0.0106 0.0060 'International Tables Vol C Tables 4.2.6.8 and 6.1.1.4'
S S 0.1246 0.1234 'International Tables Vol C Tables 4.2.6.8 and 6.1.1.4'

loop_
_geom_angle_atom_site_label_1
_geom_angle_atom_site_label_2
_geom_angle_atom_site_label_3
_geom_angle
O2 S1 O3 118.58(11)
O2 S1 C10 109.23(10)
O3 S1 C10 107.80(10)
O2 S1 C5 109.02(11)
O3 S1 C5 105.96(11)
C10 S1 C5 105.47(9)
O1 N1 C5 127.83(19)
O1 N1 C2 119.36(19)
C5 N1 C2 112.80(19)
N1 C5 C4 114.3(2)
N1 C5 S1 119.15(15)
C4 C5 S1 126.49(17)
C5 C4 C9 111.5(2)
C5 C4 C8 111.7(2)
C9 C4 C8 110.4(3)
C5 C4 C3 99.9(2)
C9 C4 C3 112.6(3)
C8 C4 C3 110.5(3)
C2 C3 C4 110.9(2)
C6 C2 C7 113.0(4)
C6 C2 C3 113.2(3)
C7 C2 C3 113.5(4)
C6 C2 N1 107.6(2)
C7 C2 N1 107.0(2)
C3 C2 N1 101.5(2)
C11 C10 C15 120.5(2)
C11 C10 S1 120.24(17)
C15 C10 S1 119.16(16)
C12 C11 C10 119.5(2)
C11 C12 C13 121.2(2)
C12 C13 C14 118.2(2)
C12 C13 C16 121.3(3)
C14 C13 C16 120.5(3)
C15 C14 C13 121.6(2)
C14 C15 C10 119.0(2)

loop_
_geom_bond_atom_site_label_1
_geom_bond_atom_site_label_2
_geom_bond_distance
S1 O2 1.4293(18)
S1 O3 1.4327(17)
S1 C10 1.758(2)
S1 C5 1.761(2)
O1 N1 1.264(2)
N1 C5 1.296(3)
N1 C2 1.523(3)
C5 C4 1.512(3)
C4 C9 1.523(4)
C4 C8 1.531(4)
C4 C3 1.548(4)
C3 C2 1.498(5)
C2 C6 1.495(4)
C2 C7 1.496(4)
C10 C11 1.385(3)
C10 C15 1.385(3)
C11 C12 1.376(3)
C12 C13 1.380(4)
C13 C14 1.394(3)
C13 C16 1.510(4)
C14 C15 1.370(3)

loop_
_geom_torsion_atom_site_label_1
_geom_torsion_atom_site_label_2
_geom_torsion_atom_site_label_3
_geom_torsion_atom_site_label_4
_geom_torsion
C5 S1 C10 C15 87.74(18)
O3 S1 C10 C15 -25.1(2)
O2 S1 C10 C11 21.63(19)
N1 C5 S1 C10 63.9(2)
C4 C5 S1 C10 -115.1(2)
